data_4336299
loop_
_publ_author_name
'Eran Fogler'
'Mark A. Iron'
'Jing Zhang'
'Yehoshoa Ben-David'
'Yael Diskin-Posner'
'Gregory Leitus'
'Linda J. W. Shimon'
'David Milstein'

_publ_section_title
;
 Ru(0) and Ru(II) Nitrosyl Pincer Complexes: Structure, Reactivity, and
 Catalytic Activity
;
_journal_name_full 'Inorganic Chemistry'
_journal_page_first 11469
_journal_page_last 11479
_journal_paper_doi 10.1021/ic401780p
_journal_volume 52
_journal_year 2013
_chemical_formula_moiety '2(C18 H33 Cl2 N3 O P Ru), Cl5 N O Ru, 2(C H2 Cl2)'
_chemical_formula_sum 'C38 H70 Cl13 N7 O3 P2 Ru3'
_chemical_formula_weight 1499.01
_chemical_name_systematic
; 
 ? 
;
_space_group_IT_number 2
_symmetry_cell_setting triclinic
_symmetry_space_group_name_Hall '-P 1'
_symmetry_space_group_name_H-M 'P -1'
_atom_sites_solution_hydrogens geom
_atom_sites_solution_primary direct
_atom_sites_solution_secondary difmap
_audit_creation_method SHELXL-97
_cell_angle_alpha 92.6710(10)
_cell_angle_beta 95.3230(10)
_cell_angle_gamma 106.7980(10)
_cell_formula_units_Z 1
_cell_length_a 8.30100(10)
_cell_length_b 10.90700(10)
_cell_length_c 16.9480(2)
_cell_measurement_reflns_used 6388
_cell_measurement_temperature 100(2)
_cell_measurement_theta_max 27.48
_cell_measurement_theta_min 1.00
_cell_volume 1458.30(3)
_computing_cell_refinement HKL
_computing_data_collection 'Collect package HKL'
_computing_data_reduction HKL
_computing_structure_refinement 'SHELXL-97 (Sheldrick, 1997)'
_computing_structure_solution 'SHELXS-97 (Sheldrick, 1990)'
_diffrn_ambient_temperature 100(2)
_diffrn_measured_fraction_theta_full 0.996
_diffrn_measured_fraction_theta_max 0.996
_diffrn_measurement_device_type 'Bruker - Nonius Kappa CCD'
_diffrn_measurement_method 'phi and omega scans'
_diffrn_radiation_monochromator graphite
_diffrn_radiation_source 'fine-focus sealed tube'
_diffrn_radiation_type MoK\a
_diffrn_radiation_wavelength 0.71073
_diffrn_reflns_av_R_equivalents 0.033
_diffrn_reflns_av_sigmaI/netI 0.0326
_diffrn_reflns_limit_h_max 10
_diffrn_reflns_limit_h_min -10
_diffrn_reflns_limit_k_max 14
_diffrn_reflns_limit_k_min -14
_diffrn_reflns_limit_l_max 21
_diffrn_reflns_limit_l_min 0
_diffrn_reflns_number 6650
_diffrn_reflns_theta_full 27.48
_diffrn_reflns_theta_max 27.48
_diffrn_reflns_theta_min 1.96
_exptl_absorpt_coefficient_mu 1.459
_exptl_absorpt_correction_T_max 0.8922
_exptl_absorpt_correction_T_min 0.5598
_exptl_absorpt_correction_type empirical
_exptl_absorpt_process_details 'SHELXL-97 (Sheldrick, 1997)'
_exptl_crystal_colour orange
_exptl_crystal_density_diffrn 1.707
_exptl_crystal_description prism
_exptl_crystal_F_000 754
_exptl_crystal_size_max 0.45
_exptl_crystal_size_mid 0.15
_exptl_crystal_size_min 0.08
_refine_diff_density_max 1.446
_refine_diff_density_min -1.109
_refine_diff_density_rms 0.163
_refine_ls_extinction_method none
_refine_ls_goodness_of_fit_ref 1.070
_refine_ls_hydrogen_treatment constr
_refine_ls_matrix_type full
_refine_ls_number_parameters 310
_refine_ls_number_reflns 6650
_refine_ls_number_restraints 0
_refine_ls_restrained_S_all 1.070
_refine_ls_R_factor_all 0.0410
_refine_ls_R_factor_gt 0.0332
_refine_ls_shift/su_max 0.003
_refine_ls_shift/su_mean 0.000
_refine_ls_structure_factor_coef Fsqd
_refine_ls_weighting_details 'calc w=1/[\s^2^(Fo^2^)+(0.0358P)^2^+2.8613P] where P=(Fo^2^+2Fc^2^)/3'
_refine_ls_weighting_scheme calc
_refine_ls_wR_factor_gt 0.0783
_refine_ls_wR_factor_ref 0.0819
_reflns_number_gt 5781
_reflns_number_total 6650
_reflns_threshold_expression >2sigma(I)
_cod_data_source_file ic401780p_si_002_2.cif
_cod_data_source_block m1021new
_cod_original_sg_symbol_Hall -P1
_cod_database_code 4336299

loop_
_symmetry_equiv_pos_as_xyz
'x, y, z'
'-x, -y, -z'

loop_
_atom_site_label
_atom_site_type_symbol
_atom_site_fract_x
_atom_site_fract_y
_atom_site_fract_z
_atom_site_U_iso_or_equiv
_atom_site_adp_type
_atom_site_occupancy
_atom_site_symmetry_multiplicity
_atom_site_calc_flag
_atom_site_refinement_flags
_atom_site_disorder_assembly
_atom_site_disorder_group
Ru1 Ru 0.58920(3) 0.820529(19) 0.251114(12) 0.01004(7) Uani 1 1 d . . .
P1 P 0.72434(8) 1.03788(6) 0.22482(4) 0.01073(13) Uani 1 1 d . . .
N1 N 0.6571(3) 0.8999(2) 0.37102(13) 0.0108(4) Uani 1 1 d . . .
N2 N 0.4429(3) 0.6218(2) 0.28188(14) 0.0127(4) Uani 1 1 d . . .
C1 C 0.6953(3) 1.1144(2) 0.31808(16) 0.0130(5) Uani 1 1 d . . .
H1A H 0.7869 1.1963 0.3306 0.016 Uiso 1 1 calc R . .
H1B H 0.5861 1.1346 0.3121 0.016 Uiso 1 1 calc R . .
C2 C 0.6966(3) 1.0299(2) 0.38580(16) 0.0128(5) Uani 1 1 d . . .
C3 C 0.7352(4) 1.0863(3) 0.46284(17) 0.0159(5) Uani 1 1 d . . .
H3 H 0.7641 1.1770 0.4722 0.019 Uiso 1 1 calc R . .
C4 C 0.7313(4) 1.0103(3) 0.52589(17) 0.0184(6) Uani 1 1 d . . .
H4 H 0.7551 1.0478 0.5790 0.022 Uiso 1 1 calc R . .
C5 C 0.6922(4) 0.8789(3) 0.51053(17) 0.0168(6) Uani 1 1 d . . .
H5 H 0.6904 0.8253 0.5533 0.020 Uiso 1 1 calc R . .
C6 C 0.6558(3) 0.8252(2) 0.43284(16) 0.0129(5) Uani 1 1 d . . .
C7 C 0.6125(3) 0.6824(2) 0.41631(16) 0.0134(5) Uani 1 1 d . . .
H7A H 0.6161 0.6425 0.4675 0.016 Uiso 1 1 calc R . .
H7B H 0.6997 0.6629 0.3860 0.016 Uiso 1 1 calc R . .
C8 C 0.4395(3) 0.6221(3) 0.36991(17) 0.0152(5) Uani 1 1 d . . .
H8A H 0.3946 0.5325 0.3841 0.018 Uiso 1 1 calc R . .
H8B H 0.3612 0.6697 0.3858 0.018 Uiso 1 1 calc R . .
C9 C 0.9579(3) 1.0684(3) 0.22223(17) 0.0145(5) Uani 1 1 d . . .
C10 C 0.9896(4) 0.9832(3) 0.15289(17) 0.0168(6) Uani 1 1 d . . .
H10A H 1.0198 1.0349 0.1078 0.025 Uiso 1 1 calc R . .
H10B H 0.8867 0.9121 0.1366 0.025 Uiso 1 1 calc R . .
H10C H 1.0825 0.9486 0.1705 0.025 Uiso 1 1 calc R . .
C11 C 1.0319(3) 1.0381(3) 0.30313(17) 0.0154(5) Uani 1 1 d . . .
H11A H 1.1523 1.0460 0.3018 0.023 Uiso 1 1 calc R . .
H11B H 0.9714 0.9504 0.3142 0.023 Uiso 1 1 calc R . .
H11C H 1.0193 1.0988 0.3449 0.023 Uiso 1 1 calc R . .
C12 C 1.0515(4) 1.2101(3) 0.21333(18) 0.0195(6) Uani 1 1 d . . .
H12A H 1.1740 1.2229 0.2200 0.029 Uiso 1 1 calc R . .
H12B H 1.0224 1.2646 0.2539 0.029 Uiso 1 1 calc R . .
H12C H 1.0179 1.2332 0.1604 0.029 Uiso 1 1 calc R . .
C13 C 0.6376(4) 1.1228(3) 0.14440(16) 0.0153(5) Uani 1 1 d . . .
C14 C 0.7015(4) 1.0955(3) 0.06503(17) 0.0201(6) Uani 1 1 d . . .
H14A H 0.6708 1.0025 0.0523 0.030 Uiso 1 1 calc R . .
H14B H 0.8250 1.1318 0.0695 0.030 Uiso 1 1 calc R . .
H14C H 0.6497 1.1348 0.0228 0.030 Uiso 1 1 calc R . .
C15 C 0.6896(4) 1.2688(3) 0.16711(19) 0.0214(6) Uani 1 1 d . . .
H15A H 0.6384 1.3108 0.1262 0.032 Uiso 1 1 calc R . .
H15B H 0.8132 1.3037 0.1712 0.032 Uiso 1 1 calc R . .
H15C H 0.6503 1.2845 0.2183 0.032 Uiso 1 1 calc R . .
C16 C 0.4435(4) 1.0753(3) 0.13338(18) 0.0192(6) Uani 1 1 d . . .
H16A H 0.4000 1.0946 0.1828 0.029 Uiso 1 1 calc R . .
H16B H 0.4056 0.9823 0.1199 0.029 Uiso 1 1 calc R . .
H16C H 0.4008 1.1186 0.0904 0.029 Uiso 1 1 calc R . .
C17 C 0.2638(4) 0.5769(3) 0.24450(18) 0.0188(6) Uani 1 1 d . . .
H17A H 0.2619 0.5706 0.1865 0.028 Uiso 1 1 calc R . .
H17B H 0.2044 0.6381 0.2603 0.028 Uiso 1 1 calc R . .
H17C H 0.2076 0.4923 0.2622 0.028 Uiso 1 1 calc R . .
C18 C 0.5239(4) 0.5243(3) 0.25498(18) 0.0194(6) Uani 1 1 d . . .
H18A H 0.4542 0.4385 0.2651 0.029 Uiso 1 1 calc R . .
H18B H 0.6367 0.5420 0.2842 0.029 Uiso 1 1 calc R . .
H18C H 0.5340 0.5281 0.1979 0.029 Uiso 1 1 calc R . .
Cl1 Cl 0.49861(9) 0.74982(6) 0.11444(4) 0.01673(14) Uani 1 1 d . . .
Cl2 Cl 0.34370(8) 0.87792(6) 0.26662(4) 0.01456(13) Uani 1 1 d . . .
N3 N 0.7689(3) 0.7702(2) 0.24399(14) 0.0136(5) Uani 1 1 d . . .
O1 O 0.8802(3) 0.7291(2) 0.23734(13) 0.0206(4) Uani 1 1 d . . .
Ru2 Ru 1.0000 0.5000 0.5000 0.01214(8) Uani 1 2 d S . .
Cl3 Cl 0.71440(9) 0.40433(6) 0.44282(4) 0.02024(15) Uani 1 1 d . A .
Cl4 Cl 1.08636(8) 0.35716(6) 0.41441(4) 0.01671(14) Uani 1 1 d . A .
Cl5 Cl 1.0263(3) 0.64795(19) 0.40211(13) 0.01214(8) Uani 0.50 1 d P A 1
N4 N 1.0313(6) 0.6210(5) 0.4260(3) 0.01214(8) Uani 0.50 1 d P A 2
O2 O 1.0355(8) 0.6871(6) 0.3901(4) 0.0345(16) Uani 0.50 1 d P A 2
C19 C 0.7672(5) 0.5617(4) 0.0268(2) 0.0365(8) Uani 1 1 d . . .
H19A H 0.7506 0.4705 0.0094 0.044 Uiso 1 1 calc R . .
H19B H 0.6929 0.5642 0.0689 0.044 Uiso 1 1 calc R . .
Cl6 Cl 0.71068(14) 0.64162(9) -0.05411(5) 0.0396(2) Uani 1 1 d . . .
Cl7 Cl 0.98093(16) 0.63416(14) 0.06550(7) 0.0635(4) Uani 1 1 d . . .

loop_
_atom_site_aniso_label
_atom_site_aniso_U_11
_atom_site_aniso_U_22
_atom_site_aniso_U_33
_atom_site_aniso_U_23
_atom_site_aniso_U_13
_atom_site_aniso_U_12
Ru1 0.01038(11) 0.00810(11) 0.01162(11) 0.00022(7) 0.00159(8) 0.00268(8)
P1 0.0113(3) 0.0092(3) 0.0120(3) 0.0017(2) 0.0020(2) 0.0030(2)
N1 0.0096(10) 0.0095(10) 0.0129(11) -0.0011(8) 0.0012(8) 0.0025(8)
N2 0.0122(11) 0.0091(10) 0.0158(11) 0.0000(8) 0.0018(9) 0.0020(8)
C1 0.0157(13) 0.0083(12) 0.0151(13) 0.0016(10) 0.0032(10) 0.0032(10)
C2 0.0123(12) 0.0101(12) 0.0169(13) 0.0013(10) 0.0022(10) 0.0045(10)
C3 0.0208(14) 0.0103(12) 0.0158(14) -0.0020(10) 0.0008(11) 0.0041(11)
C4 0.0254(15) 0.0168(14) 0.0127(13) -0.0014(10) -0.0009(11) 0.0070(12)
C5 0.0194(14) 0.0166(13) 0.0158(14) 0.0055(11) 0.0038(11) 0.0062(11)
C6 0.0127(12) 0.0109(12) 0.0157(13) 0.0036(10) 0.0018(10) 0.0037(10)
C7 0.0161(13) 0.0110(12) 0.0137(13) 0.0020(10) 0.0017(10) 0.0047(10)
C8 0.0143(13) 0.0133(13) 0.0172(14) 0.0019(10) 0.0051(11) 0.0017(10)
C9 0.0113(12) 0.0142(13) 0.0177(14) 0.0009(10) 0.0032(10) 0.0030(10)
C10 0.0156(13) 0.0201(14) 0.0156(14) 0.0023(11) 0.0048(11) 0.0055(11)
C11 0.0130(13) 0.0171(13) 0.0170(14) 0.0002(10) 0.0016(10) 0.0059(10)
C12 0.0158(13) 0.0161(14) 0.0233(15) 0.0021(11) 0.0043(11) -0.0010(11)
C13 0.0187(13) 0.0133(13) 0.0139(13) 0.0039(10) -0.0006(11) 0.0048(11)
C14 0.0214(14) 0.0251(15) 0.0139(14) 0.0053(11) 0.0023(11) 0.0065(12)
C15 0.0243(15) 0.0167(14) 0.0249(16) 0.0059(12) 0.0022(12) 0.0082(12)
C16 0.0179(14) 0.0212(14) 0.0195(14) 0.0048(11) -0.0012(11) 0.0075(11)
C17 0.0171(14) 0.0154(13) 0.0194(14) 0.0013(11) -0.0009(11) -0.0013(11)
C18 0.0236(15) 0.0114(13) 0.0240(15) -0.0006(11) 0.0061(12) 0.0056(11)
Cl1 0.0200(3) 0.0163(3) 0.0128(3) -0.0013(2) -0.0001(2) 0.0046(3)
Cl2 0.0119(3) 0.0144(3) 0.0185(3) 0.0017(2) 0.0025(2) 0.0053(2)
N3 0.0179(11) 0.0085(10) 0.0129(11) 0.0016(8) 0.0012(9) 0.0016(9)
O1 0.0194(10) 0.0222(11) 0.0241(11) 0.0042(8) 0.0057(8) 0.0111(9)
Ru2 0.01528(15) 0.00826(14) 0.01306(15) 0.00044(11) 0.00056(11) 0.00412(11)
Cl3 0.0232(3) 0.0136(3) 0.0239(4) 0.0012(3) 0.0028(3) 0.0055(3)
Cl4 0.0181(3) 0.0122(3) 0.0192(3) -0.0018(2) 0.0036(3) 0.0034(2)
Cl5 0.01528(15) 0.00826(14) 0.01306(15) 0.00044(11) 0.00056(11) 0.00412(11)
N4 0.01528(15) 0.00826(14) 0.01306(15) 0.00044(11) 0.00056(11) 0.00412(11)
O2 0.015(2) 0.036(4) 0.054(4) -0.014(3) -0.001(2) 0.016(3)
C19 0.045(2) 0.044(2) 0.0296(19) 0.0137(16) 0.0136(16) 0.0221(18)
Cl6 0.0573(6) 0.0391(5) 0.0268(4) 0.0093(4) 0.0086(4) 0.0187(4)
Cl7 0.0579(7) 0.0885(9) 0.0503(7) -0.0299(6) -0.0128(5) 0.0428(7)

loop_
_atom_type_symbol
_atom_type_description
_atom_type_scat_dispersion_real
_atom_type_scat_dispersion_imag
_atom_type_scat_source
C C 0.0033 0.0016 'International Tables Vol C Tables 4.2.6.8 and 6.1.1.4'
H H 0.0000 0.0000 'International Tables Vol C Tables 4.2.6.8 and 6.1.1.4'
Cl Cl 0.1484 0.1585 'International Tables Vol C Tables 4.2.6.8 and 6.1.1.4'
N N 0.0061 0.0033 'International Tables Vol C Tables 4.2.6.8 and 6.1.1.4'
O O 0.0106 0.0060 'International Tables Vol C Tables 4.2.6.8 and 6.1.1.4'
P P 0.1023 0.0942 'International Tables Vol C Tables 4.2.6.8 and 6.1.1.4'
Ru Ru -1.2594 0.8363 'International Tables Vol C Tables 4.2.6.8 and 6.1.1.4'

loop_
_geom_angle_atom_site_label_1
_geom_angle_atom_site_label_2
_geom_angle_atom_site_label_3
_geom_angle
_geom_angle_site_symmetry_1
_geom_angle_site_symmetry_3
N3 Ru1 N1 95.90(9) . .
N3 Ru1 N2 90.42(9) . .
N1 Ru1 N2 95.45(8) . .
N3 Ru1 Cl2 176.29(7) . .
N1 Ru1 Cl2 82.64(6) . .
N2 Ru1 Cl2 86.33(6) . .
N3 Ru1 Cl1 89.41(8) . .
N1 Ru1 Cl1 173.67(6) . .
N2 Ru1 Cl1 87.93(6) . .
Cl2 Ru1 Cl1 92.26(2) . .
N3 Ru1 P1 94.69(7) . .
N1 Ru1 P1 81.91(6) . .
N2 Ru1 P1 174.46(6) . .
Cl2 Ru1 P1 88.50(2) . .
Cl1 Ru1 P1 94.26(2) . .
C1 P1 C9 107.24(13) . .
C1 P1 C13 105.36(12) . .
C9 P1 C13 110.06(13) . .
C1 P1 Ru1 97.47(9) . .
C9 P1 Ru1 111.48(9) . .
C13 P1 Ru1 123.18(9) . .
C6 N1 C2 119.3(2) . .
C6 N1 Ru1 122.10(17) . .
C2 N1 Ru1 118.55(18) . .
C18 N2 C17 106.1(2) . .
C18 N2 C8 109.2(2) . .
C17 N2 C8 107.5(2) . .
C18 N2 Ru1 110.73(16) . .
C17 N2 Ru1 114.13(16) . .
C8 N2 Ru1 109.11(15) . .
C2 C1 P1 111.86(18) . .
C2 C1 H1A 109.2 . .
P1 C1 H1A 109.2 . .
C2 C1 H1B 109.2 . .
P1 C1 H1B 109.2 . .
H1A C1 H1B 107.9 . .
N1 C2 C3 121.0(2) . .
N1 C2 C1 120.2(2) . .
C3 C2 C1 118.8(2) . .
C4 C3 C2 119.7(2) . .
C4 C3 H3 120.1 . .
C2 C3 H3 120.1 . .
C3 C4 C5 119.0(3) . .
C3 C4 H4 120.5 . .
C5 C4 H4 120.5 . .
C4 C5 C6 120.0(3) . .
C4 C5 H5 120.0 . .
C6 C5 H5 120.0 . .
N1 C6 C5 120.9(2) . .
N1 C6 C7 119.1(2) . .
C5 C6 C7 119.9(2) . .
C6 C7 C8 113.7(2) . .
C6 C7 H7A 108.8 . .
C8 C7 H7A 108.8 . .
C6 C7 H7B 108.8 . .
C8 C7 H7B 108.8 . .
H7A C7 H7B 107.7 . .
N2 C8 C7 113.2(2) . .
N2 C8 H8A 108.9 . .
C7 C8 H8A 108.9 . .
N2 C8 H8B 108.9 . .
C7 C8 H8B 108.9 . .
H8A C8 H8B 107.7 . .
C12 C9 C11 105.4(2) . .
C12 C9 C10 109.5(2) . .
C11 C9 C10 111.5(2) . .
C12 C9 P1 112.92(19) . .
C11 C9 P1 107.79(18) . .
C10 C9 P1 109.62(18) . .
C9 C10 H10A 109.5 . .
C9 C10 H10B 109.5 . .
H10A C10 H10B 109.5 . .
C9 C10 H10C 109.5 . .
H10A C10 H10C 109.5 . .
H10B C10 H10C 109.5 . .
C9 C11 H11A 109.5 . .
C9 C11 H11B 109.5 . .
H11A C11 H11B 109.5 . .
C9 C11 H11C 109.5 . .
H11A C11 H11C 109.5 . .
H11B C11 H11C 109.5 . .
C9 C12 H12A 109.5 . .
C9 C12 H12B 109.5 . .
H12A C12 H12B 109.5 . .
C9 C12 H12C 109.5 . .
H12A C12 H12C 109.5 . .
H12B C12 H12C 109.5 . .
C16 C13 C14 108.2(2) . .
C16 C13 C15 107.1(2) . .
C14 C13 C15 110.4(2) . .
C16 C13 P1 110.61(19) . .
C14 C13 P1 109.93(19) . .
C15 C13 P1 110.50(19) . .
C13 C14 H14A 109.5 . .
C13 C14 H14B 109.5 . .
H14A C14 H14B 109.5 . .
C13 C14 H14C 109.5 . .
H14A C14 H14C 109.5 . .
H14B C14 H14C 109.5 . .
C13 C15 H15A 109.5 . .
C13 C15 H15B 109.5 . .
H15A C15 H15B 109.5 . .
C13 C15 H15C 109.5 . .
H15A C15 H15C 109.5 . .
H15B C15 H15C 109.5 . .
C13 C16 H16A 109.5 . .
C13 C16 H16B 109.5 . .
H16A C16 H16B 109.5 . .
C13 C16 H16C 109.5 . .
H16A C16 H16C 109.5 . .
H16B C16 H16C 109.5 . .
N2 C17 H17A 109.5 . .
N2 C17 H17B 109.5 . .
H17A C17 H17B 109.5 . .
N2 C17 H17C 109.5 . .
H17A C17 H17C 109.5 . .
H17B C17 H17C 109.5 . .
N2 C18 H18A 109.5 . .
N2 C18 H18B 109.5 . .
H18A C18 H18B 109.5 . .
N2 C18 H18C 109.5 . .
H18A C18 H18C 109.5 . .
H18B C18 H18C 109.5 . .
O1 N3 Ru1 175.4(2) . .
N4 Ru2 N4 179.999(1) . 2_766
N4 Ru2 Cl5 177.00(18) . 2_766
N4 Ru2 Cl5 3.00(18) 2_766 2_766
N4 Ru2 Cl5 3.00(18) . .
N4 Ru2 Cl5 177.00(18) 2_766 .
Cl5 Ru2 Cl5 180.00(12) 2_766 .
N4 Ru2 Cl4 88.80(15) . 2_766
N4 Ru2 Cl4 91.20(15) 2_766 2_766
Cl5 Ru2 Cl4 90.60(6) 2_766 2_766
Cl5 Ru2 Cl4 89.40(6) . 2_766
N4 Ru2 Cl4 91.20(15) . .
N4 Ru2 Cl4 88.80(15) 2_766 .
Cl5 Ru2 Cl4 89.40(6) 2_766 .
Cl5 Ru2 Cl4 90.60(6) . .
Cl4 Ru2 Cl4 180.00(3) 2_766 .
N4 Ru2 Cl3 90.65(16) . .
N4 Ru2 Cl3 89.35(16) 2_766 .
Cl5 Ru2 Cl3 92.30(6) 2_766 .
Cl5 Ru2 Cl3 87.70(6) . .
Cl4 Ru2 Cl3 90.86(2) 2_766 .
Cl4 Ru2 Cl3 89.14(2) . .
N4 Ru2 Cl3 89.35(16) . 2_766
N4 Ru2 Cl3 90.65(16) 2_766 2_766
Cl5 Ru2 Cl3 87.70(6) 2_766 2_766
Cl5 Ru2 Cl3 92.30(6) . 2_766
Cl4 Ru2 Cl3 89.14(2) 2_766 2_766
Cl4 Ru2 Cl3 90.86(2) . 2_766
Cl3 Ru2 Cl3 179.999(1) . 2_766
O2 N4 Ru2 172.5(5) . .
Cl6 C19 Cl7 110.8(2) . .
Cl6 C19 H19A 109.5 . .
Cl7 C19 H19A 109.5 . .
Cl6 C19 H19B 109.5 . .
Cl7 C19 H19B 109.5 . .
H19A C19 H19B 108.1 . .

loop_
_geom_bond_atom_site_label_1
_geom_bond_atom_site_label_2
_geom_bond_distance
_geom_bond_site_symmetry_2
Ru1 N3 1.744(2) .
Ru1 N1 2.130(2) .
Ru1 N2 2.268(2) .
Ru1 Cl2 2.3313(6) .
Ru1 Cl1 2.3877(7) .
Ru1 P1 2.3940(7) .
P1 C1 1.822(3) .
P1 C9 1.875(3) .
P1 C13 1.885(3) .
N1 C6 1.356(3) .
N1 C2 1.365(3) .
N2 C18 1.489(3) .
N2 C17 1.492(4) .
N2 C8 1.495(4) .
C1 C2 1.507(4) .
C1 H1A 0.9900 .
C1 H1B 0.9900 .
C2 C3 1.386(4) .
C3 C4 1.380(4) .
C3 H3 0.9500 .
C4 C5 1.382(4) .
C4 H4 0.9500 .
C5 C6 1.385(4) .
C5 H5 0.9500 .
C6 C7 1.501(4) .
C7 C8 1.520(4) .
C7 H7A 0.9900 .
C7 H7B 0.9900 .
C8 H8A 0.9900 .
C8 H8B 0.9900 .
C9 C12 1.538(4) .
C9 C11 1.539(4) .
C9 C10 1.553(4) .
C10 H10A 0.9800 .
C10 H10B 0.9800 .
C10 H10C 0.9800 .
C11 H11A 0.9800 .
C11 H11B 0.9800 .
C11 H11C 0.9800 .
C12 H12A 0.9800 .
C12 H12B 0.9800 .
C12 H12C 0.9800 .
C13 C16 1.534(4) .
C13 C14 1.538(4) .
C13 C15 1.545(4) .
C14 H14A 0.9800 .
C14 H14B 0.9800 .
C14 H14C 0.9800 .
C15 H15A 0.9800 .
C15 H15B 0.9800 .
C15 H15C 0.9800 .
C16 H16A 0.9800 .
C16 H16B 0.9800 .
C16 H16C 0.9800 .
C17 H17A 0.9800 .
C17 H17B 0.9800 .
C17 H17C 0.9800 .
C18 H18A 0.9800 .
C18 H18B 0.9800 .
C18 H18C 0.9800 .
N3 O1 1.150(3) .
Ru2 N4 1.843(6) .
Ru2 N4 1.843(6) 2_766
Ru2 Cl5 2.349(2) 2_766
Ru2 Cl5 2.349(2) .
Ru2 Cl4 2.3818(6) 2_766
Ru2 Cl4 2.3818(6) .
Ru2 Cl3 2.3871(7) .
Ru2 Cl3 2.3871(7) 2_766
N4 O2 0.960(7) .
C19 Cl6 1.757(4) .
C19 Cl7 1.769(4) .
C19 H19A 0.9900 .
C19 H19B 0.9900 .

loop_
_geom_torsion_atom_site_label_1
_geom_torsion_atom_site_label_2
_geom_torsion_atom_site_label_3
_geom_torsion_atom_site_label_4
_geom_torsion
N3 Ru1 P1 C1 -119.59(12)
N1 Ru1 P1 C1 -24.28(11)
Cl2 Ru1 P1 C1 58.50(9)
Cl1 Ru1 P1 C1 150.66(9)
N3 Ru1 P1 C9 -7.70(12)
N1 Ru1 P1 C9 87.61(11)
Cl2 Ru1 P1 C9 170.39(10)
Cl1 Ru1 P1 C9 -97.45(10)
N3 Ru1 P1 C13 126.53(13)
N1 Ru1 P1 C13 -138.16(12)
Cl2 Ru1 P1 C13 -55.38(11)
Cl1 Ru1 P1 C13 36.78(11)
N3 Ru1 N1 C6 -70.6(2)
N2 Ru1 N1 C6 20.4(2)
Cl2 Ru1 N1 C6 105.9(2)
P1 Ru1 N1 C6 -164.5(2)
N3 Ru1 N1 C2 112.0(2)
N2 Ru1 N1 C2 -157.05(19)
Cl2 Ru1 N1 C2 -71.48(18)
P1 Ru1 N1 C2 18.04(18)
N3 Ru1 N2 C18 -21.03(19)
N1 Ru1 N2 C18 -117.00(18)
Cl2 Ru1 N2 C18 160.76(18)
Cl1 Ru1 N2 C18 68.36(17)
N3 Ru1 N2 C17 -140.65(19)
N1 Ru1 N2 C17 123.38(19)
Cl2 Ru1 N2 C17 41.15(18)
Cl1 Ru1 N2 C17 -51.26(18)
N3 Ru1 N2 C8 99.15(17)
N1 Ru1 N2 C8 3.18(17)
Cl2 Ru1 N2 C8 -79.06(16)
Cl1 Ru1 N2 C8 -171.46(16)
C9 P1 C1 C2 -83.9(2)
C13 P1 C1 C2 158.86(19)
Ru1 P1 C1 C2 31.39(19)
C6 N1 C2 C3 0.0(4)
Ru1 N1 C2 C3 177.4(2)
C6 N1 C2 C1 -178.7(2)
Ru1 N1 C2 C1 -1.3(3)
P1 C1 C2 N1 -23.5(3)
P1 C1 C2 C3 157.7(2)
N1 C2 C3 C4 -1.0(4)
C1 C2 C3 C4 177.7(3)
C2 C3 C4 C5 1.4(4)
C3 C4 C5 C6 -0.7(4)
C2 N1 C6 C5 0.7(4)
Ru1 N1 C6 C5 -176.7(2)
C2 N1 C6 C7 -179.9(2)
Ru1 N1 C6 C7 2.7(3)
C4 C5 C6 N1 -0.3(4)
C4 C5 C6 C7 -179.7(3)
N1 C6 C7 C8 -57.9(3)
C5 C6 C7 C8 121.5(3)
C18 N2 C8 C7 72.9(3)
C17 N2 C8 C7 -172.5(2)
Ru1 N2 C8 C7 -48.3(2)
C6 C7 C8 N2 87.3(3)
C1 P1 C9 C12 -69.0(2)
C13 P1 C9 C12 45.1(2)
Ru1 P1 C9 C12 -174.58(17)
C1 P1 C9 C11 47.1(2)
C13 P1 C9 C11 161.17(18)
Ru1 P1 C9 C11 -58.51(19)
C1 P1 C9 C10 168.63(18)
C13 P1 C9 C10 -77.3(2)
Ru1 P1 C9 C10 63.1(2)
C1 P1 C13 C16 -77.3(2)
C9 P1 C13 C16 167.35(19)
Ru1 P1 C13 C16 32.6(2)
C1 P1 C13 C14 163.25(19)
C9 P1 C13 C14 47.9(2)
Ru1 P1 C13 C14 -86.8(2)
C1 P1 C13 C15 41.1(2)
C9 P1 C13 C15 -74.2(2)
Ru1 P1 C13 C15 151.02(16)
